data_4350269
loop_
_publ_author_name
'Tesema, Yohannes T.'
'Pham, David M.'
'Franz, Katherine J.'

_publ_section_title
;
 Synthesis and characterization of copper(II) complexes of cysteinyldopa
 and benzothiazine model ligands related to pheomelanin.
;
_journal_issue 16
_journal_name_full 'Inorganic chemistry'
_journal_page_first 6102
_journal_page_last 6104
_journal_paper_doi 10.1021/ic060262n
_journal_volume 45
_journal_year 2006
_chemical_formula_moiety 'C64 H100 Cu4 N4 O8 S4'
_chemical_formula_sum 'C64 H100 Cu4 N4 O8 S4'
_chemical_formula_weight 1435.88
_chemical_name_common '[L14Cu4]'
_space_group_IT_number 88
_space_group_name_Hall '-I 4ad'
_space_group_name_H-M_alt 'I 41/a :2'
_symmetry_cell_setting tetragonal
_symmetry_space_group_name_Hall '-I 4ad'
_symmetry_space_group_name_H-M 'I 41/a :2'
_atom_sites_solution_hydrogens geom
_atom_sites_solution_primary direct
_atom_sites_solution_secondary difmap
_audit_creation_method SHELXL-97
_cell_angle_alpha 90.00
_cell_angle_beta 90.00
_cell_angle_gamma 90.00
_cell_formula_units_Z 4
_cell_length_a 13.2334(2)
_cell_length_b 13.2334(2)
_cell_length_c 38.5792(9)
_cell_measurement_reflns_used 5294
_cell_measurement_temperature 174(2)
_cell_measurement_theta_max 22.35
_cell_measurement_theta_min 2.21
_cell_volume 6756.1(2)
_computing_cell_refinement SAINT
_computing_data_collection 'Apex II 2.0 Rev.2 (Bruker, 2005)'
_computing_data_reduction 'SAINT 7.12A (Bruker, 2004)'
_computing_molecular_graphics 'SHELXTL 5.1, XP (Sheldrick, 1994)'
_computing_publication_material 'SHELXS-97 (Sheldrick, 1990)'
_computing_structure_refinement 'SHELXL-97 (Sheldrick, 1997)'
_computing_structure_solution 'SHELXS-97 (Sheldrick, 1990)'
_diffrn_ambient_temperature 174(2)
_diffrn_detector_area_resol_mean 8.3
_diffrn_measured_fraction_theta_full 0.999
_diffrn_measured_fraction_theta_max 0.999
_diffrn_measurement_device_type 'Bruker Kappa Apex II'
_diffrn_measurement_method \w
_diffrn_radiation_monochromator graphite
_diffrn_radiation_source 'fine-focus sealed tube'
_diffrn_radiation_type MoK\a
_diffrn_radiation_wavelength 0.71073
_diffrn_reflns_av_R_equivalents 0.0571
_diffrn_reflns_av_sigmaI/netI 0.0445
_diffrn_reflns_limit_h_max 17
_diffrn_reflns_limit_h_min -17
_diffrn_reflns_limit_k_max 17
_diffrn_reflns_limit_k_min -14
_diffrn_reflns_limit_l_max 51
_diffrn_reflns_limit_l_min -41
_diffrn_reflns_number 27873
_diffrn_reflns_theta_full 28.21
_diffrn_reflns_theta_max 28.21
_diffrn_reflns_theta_min 1.06
_diffrn_standards_number 0
_exptl_absorpt_coefficient_mu 1.420
_exptl_absorpt_correction_T_max 0.9887
_exptl_absorpt_correction_T_min 0.7682
_exptl_absorpt_correction_type multi-scan
_exptl_absorpt_process_details 'SADABS 2.10 (Sheldrick, 2004)'
_exptl_crystal_colour 'Dark-Brown '
_exptl_crystal_density_diffrn 1.412
_exptl_crystal_density_method 'not measured'
_exptl_crystal_description 'Arrow-head Prism'
_exptl_crystal_F_000 3024
_exptl_crystal_size_max 0.20
_exptl_crystal_size_mid 0.10
_exptl_crystal_size_min 0.01
_refine_diff_density_max 1.110
_refine_diff_density_min -0.421
_refine_diff_density_rms 0.103
_refine_ls_extinction_method none
_refine_ls_goodness_of_fit_ref 1.015
_refine_ls_hydrogen_treatment constr
_refine_ls_matrix_type full
_refine_ls_number_parameters 197
_refine_ls_number_reflns 4160
_refine_ls_number_restraints 0
_refine_ls_restrained_S_all 1.015
_refine_ls_R_factor_all 0.0637
_refine_ls_R_factor_gt 0.0460
_refine_ls_shift/su_max 0.000
_refine_ls_shift/su_mean 0.000
_refine_ls_structure_factor_coef Fsqd
_refine_ls_weighting_details 'calc w=1/[\s^2^(Fo^2^)+(0.0764P)^2^+4.7734P] where P=(Fo^2^+2Fc^2^)/3'
_refine_ls_weighting_scheme calc
_refine_ls_wR_factor_gt 0.1149
_refine_ls_wR_factor_ref 0.1273
_reflns_number_gt 3366
_reflns_number_total 4160
_reflns_threshold_expression I>2\s(I)
_cod_data_source_file ic060262nsi20060519_121754.cif
_cod_data_source_block publication_text
_cod_depositor_comments
;
The following automatic conversions were performed:

data item '_exptl_absorpt_correction_type' value 'Multi-scan' was
changed to 'multi-scan' in accordance with the
/home/saulius/struct/COD-crude-data/automatic-downloads/DataCite-retrospective/ACS/depositions/lib/dictionaries/cif_core.dic
dictionary named 'cif_core.dic' version 2.4.2 last updated on
2011-04-26.

data item '_symmetry_cell_setting' value 'Tetragonal' was changed to
'tetragonal' in accordance with the
/home/saulius/struct/COD-crude-data/automatic-downloads/DataCite-retrospective/ACS/depositions/lib/dictionaries/cif_core.dic
dictionary named 'cif_core.dic' version 2.4.2 last updated on
2011-04-26.

Automatic conversion script
Id: cif_fix_values 6909 2019-04-08 15:41:33Z antanas 
;
_cod_original_sg_symbol_H-M 'I 41/a'
_cod_database_code 4350269

loop_
_symmetry_equiv_pos_as_xyz
'x, y, z'
'-x+1/2, -y, z+1/2'
'-y+3/4, x+1/4, z+1/4'
'y+3/4, -x+3/4, z+3/4'
'x+1/2, y+1/2, z+1/2'
'-x+1, -y+1/2, z+1'
'-y+5/4, x+3/4, z+3/4'
'y+5/4, -x+5/4, z+5/4'
'-x, -y, -z'
'x-1/2, y, -z-1/2'
'y-3/4, -x-1/4, -z-1/4'
'-y-3/4, x-3/4, -z-3/4'
'-x+1/2, -y+1/2, -z+1/2'
'x, y+1/2, -z'
'y-1/4, -x+1/4, -z+1/4'
'-y-1/4, x-1/4, -z-1/4'

loop_
_atom_site_label
_atom_site_type_symbol
_atom_site_fract_x
_atom_site_fract_y
_atom_site_fract_z
_atom_site_U_iso_or_equiv
_atom_site_adp_type
_atom_site_occupancy
_atom_site_symmetry_multiplicity
_atom_site_calc_flag
_atom_site_refinement_flags
Cu1 Cu 0.05569(4) 0.35815(4) 0.091407(11) 0.02774(14) Uani 1 1 d .
S1 S 0.12087(8) 0.54266(8) 0.10038(2) 0.0317(2) Uani 1 1 d .
O1 O -0.0170(2) 0.3960(2) 0.13371(6) 0.0290(6) Uani 1 1 d .
O2 O -0.0657(2) 0.3759(2) 0.19871(7) 0.0321(6) Uani 1 1 d .
N1 N -0.0517(3) 0.4197(3) 0.06080(9) 0.0355(8) Uani 1 1 d .
H1A H -0.0641 0.3773 0.0424 0.043 Uiso 1 1 calc R
H2A H -0.1107 0.4262 0.0732 0.043 Uiso 1 1 calc R
C1 C 0.0865(3) 0.5442(3) 0.14504(10) 0.0291(8) Uani 1 1 d .
C2 C 0.0212(3) 0.4666(3) 0.15576(9) 0.0273(8) Uani 1 1 d .
C3 C -0.0086(3) 0.4558(3) 0.19053(9) 0.0265(8) Uani 1 1 d .
C4 C 0.0269(3) 0.5250(3) 0.21499(9) 0.0302(9) Uani 1 1 d .
C5 C 0.0925(3) 0.6003(3) 0.20358(10) 0.0361(9) Uani 1 1 d .
H5 H 0.1167 0.6465 0.2205 0.043 Uiso 1 1 calc R
C6 C 0.1258(3) 0.6139(3) 0.16966(10) 0.0316(9) Uani 1 1 d .
C7 C 0.0062(4) 0.5856(3) 0.07908(10) 0.0396(10) Uani 1 1 d .
H7A H -0.0502 0.5847 0.0959 0.048 Uiso 1 1 calc R
H7B H 0.0156 0.6562 0.0712 0.048 Uiso 1 1 calc R
C8 C -0.0210(5) 0.5187(4) 0.04777(13) 0.0555(14) Uani 1 1 d .
H8A H -0.0768 0.5498 0.0344 0.067 Uiso 1 1 calc R
H8B H 0.0382 0.5116 0.0323 0.067 Uiso 1 1 calc R
C9 C -0.0046(4) 0.5156(3) 0.25341(10) 0.0412(11) Uani 1 1 d .
C10 C 0.0404(6) 0.5993(5) 0.27612(13) 0.080(2) Uani 1 1 d .
H10A H 0.0068 0.6635 0.2709 0.120 Uiso 1 1 calc R
H10B H 0.1129 0.6055 0.2714 0.120 Uiso 1 1 calc R
H10C H 0.0303 0.5824 0.3006 0.120 Uiso 1 1 calc R
C11 C -0.1194(4) 0.5225(4) 0.25613(12) 0.0529(13) Uani 1 1 d .
H11A H -0.1421 0.5880 0.2472 0.079 Uiso 1 1 calc R
H11B H -0.1397 0.5157 0.2805 0.079 Uiso 1 1 calc R
H11C H -0.1502 0.4681 0.2425 0.079 Uiso 1 1 calc R
C12 C 0.0302(4) 0.4129(4) 0.26794(12) 0.0473(12) Uani 1 1 d .
H12A H 0.0065 0.4057 0.2919 0.071 Uiso 1 1 calc R
H12B H 0.1041 0.4094 0.2674 0.071 Uiso 1 1 calc R
H12C H 0.0020 0.3584 0.2537 0.071 Uiso 1 1 calc R
C13 C 0.2000(3) 0.6987(4) 0.16070(11) 0.0387(10) Uani 1 1 d .
C14 C 0.1520(4) 0.7723(3) 0.13429(12) 0.0424(11) Uani 1 1 d .
H14A H 0.1975 0.8298 0.1306 0.064 Uiso 1 1 calc R
H14B H 0.0872 0.7968 0.1433 0.064 Uiso 1 1 calc R
H14C H 0.1410 0.7371 0.1123 0.064 Uiso 1 1 calc R
C15 C 0.2989(4) 0.6577(4) 0.14689(14) 0.0486(12) Uani 1 1 d .
H15A H 0.3476 0.7130 0.1446 0.073 Uiso 1 1 calc R
H15B H 0.2875 0.6265 0.1242 0.073 Uiso 1 1 calc R
H15C H 0.3255 0.6070 0.1630 0.073 Uiso 1 1 calc R
C16 C 0.2268(5) 0.7630(4) 0.19173(13) 0.0599(15) Uani 1 1 d .
H16A H 0.2535 0.7198 0.2102 0.090 Uiso 1 1 calc R
H16B H 0.1663 0.7981 0.2000 0.090 Uiso 1 1 calc R
H16C H 0.2782 0.8127 0.1851 0.090 Uiso 1 1 calc R

loop_
_atom_site_aniso_label
_atom_site_aniso_U_11
_atom_site_aniso_U_22
_atom_site_aniso_U_33
_atom_site_aniso_U_23
_atom_site_aniso_U_13
_atom_site_aniso_U_12
Cu1 0.0336(3) 0.0299(3) 0.0196(2) 0.00044(18) 0.00249(19) 0.0022(2)
S1 0.0349(5) 0.0350(5) 0.0251(5) 0.0008(4) 0.0051(4) -0.0029(4)
O1 0.0342(15) 0.0321(14) 0.0207(13) -0.0049(11) 0.0020(11) -0.0054(11)
O2 0.0393(16) 0.0375(16) 0.0196(13) -0.0019(11) 0.0021(11) -0.0086(12)
N1 0.0382(19) 0.0359(19) 0.0324(18) -0.0001(15) -0.0040(16) 0.0016(16)
C1 0.033(2) 0.031(2) 0.0237(18) 0.0019(16) 0.0022(15) 0.0050(16)
C2 0.032(2) 0.029(2) 0.0206(18) -0.0025(15) -0.0034(14) -0.0010(16)
C3 0.0280(19) 0.0305(19) 0.0211(17) -0.0025(15) 0.0002(15) 0.0020(16)
C4 0.041(2) 0.031(2) 0.0186(18) 0.0007(15) -0.0016(15) 0.0003(17)
C5 0.051(3) 0.032(2) 0.0255(19) -0.0046(17) -0.0069(18) -0.0028(19)
C6 0.039(2) 0.028(2) 0.0273(19) 0.0008(16) -0.0038(17) -0.0025(16)
C7 0.052(3) 0.042(2) 0.025(2) 0.0022(18) -0.0021(19) 0.010(2)
C8 0.065(4) 0.056(3) 0.045(3) 0.005(2) -0.004(2) 0.004(3)
C9 0.065(3) 0.041(2) 0.0182(19) -0.0051(17) -0.002(2) -0.011(2)
C10 0.138(7) 0.073(4) 0.029(3) -0.020(3) 0.011(3) -0.049(4)
C11 0.068(4) 0.060(3) 0.031(2) 0.003(2) 0.020(2) 0.015(3)
C12 0.056(3) 0.059(3) 0.027(2) 0.008(2) -0.006(2) 0.004(2)
C13 0.044(2) 0.038(2) 0.034(2) 0.0031(19) -0.0078(19) -0.010(2)
C14 0.049(3) 0.034(2) 0.044(3) 0.0078(19) -0.004(2) -0.0058(19)
C15 0.033(2) 0.052(3) 0.060(3) 0.009(2) -0.008(2) -0.004(2)
C16 0.073(4) 0.050(3) 0.057(3) 0.000(2) -0.017(3) -0.028(3)

loop_
_atom_type_symbol
_atom_type_description
_atom_type_scat_dispersion_real
_atom_type_scat_dispersion_imag
_atom_type_scat_source
C C 0.0033 0.0016 'International Tables Vol C Tables 4.2.6.8 and 6.1.1.4'
H H 0.0000 0.0000 'International Tables Vol C Tables 4.2.6.8 and 6.1.1.4'
N N 0.0061 0.0033 'International Tables Vol C Tables 4.2.6.8 and 6.1.1.4'
O O 0.0106 0.0060 'International Tables Vol C Tables 4.2.6.8 and 6.1.1.4'
S S 0.1246 0.1234 'International Tables Vol C Tables 4.2.6.8 and 6.1.1.4'
Cu Cu 0.3201 1.2651 'International Tables Vol C Tables 4.2.6.8 and 6.1.1.4'

loop_
_geom_angle_atom_site_label_1
_geom_angle_atom_site_label_2
_geom_angle_atom_site_label_3
_geom_angle
_geom_angle_site_symmetry_1
_geom_angle_site_symmetry_3
O2 Cu1 O1 85.28(11) 15 15
O2 Cu1 O1 177.48(12) 15 .
O1 Cu1 O1 92.81(9) 15 .
O2 Cu1 N1 89.28(13) 15 .
O1 Cu1 N1 165.56(13) 15 .
O1 Cu1 N1 92.20(13) . .
O2 Cu1 S1 102.94(9) 15 .
O1 Cu1 S1 108.09(9) 15 .
O1 Cu1 S1 79.20(8) . .
N1 Cu1 S1 86.16(11) . .
C1 S1 C7 102.76(19) . .
C1 S1 Cu1 93.12(14) . .
C7 S1 Cu1 87.53(16) . .
C2 O1 Cu1 110.0(2) . 12_666
C2 O1 Cu1 120.9(2) . .
Cu1 O1 Cu1 123.83(13) 12_666 .
C3 O2 Cu1 111.3(2) . 12_666
C8 N1 Cu1 111.5(3) . .
C8 N1 H1A 109.3 . .
Cu1 N1 H1A 109.3 . .
C8 N1 H2A 109.3 . .
Cu1 N1 H2A 109.3 . .
H1A N1 H2A 108.0 . .
C2 C1 C6 120.2(3) . .
C2 C1 S1 115.7(3) . .
C6 C1 S1 124.1(3) . .
O1 C2 C1 123.1(3) . .
O1 C2 C3 115.0(3) . .
C1 C2 C3 121.9(3) . .
O2 C3 C4 123.3(3) . .
O2 C3 C2 117.7(3) . .
C4 C3 C2 118.9(4) . .
C5 C4 C3 117.7(3) . .
C5 C4 C9 121.9(4) . .
C3 C4 C9 120.3(4) . .
C4 C5 C6 125.9(4) . .
C4 C5 H5 117.0 . .
C6 C5 H5 117.0 . .
C5 C6 C1 115.3(4) . .
C5 C6 C13 120.7(4) . .
C1 C6 C13 124.0(4) . .
C8 C7 S1 111.7(3) . .
C8 C7 H7A 109.3 . .
S1 C7 H7A 109.3 . .
C8 C7 H7B 109.3 . .
S1 C7 H7B 109.3 . .
H7A C7 H7B 107.9 . .
N1 C8 C7 108.1(4) . .
N1 C8 H8A 110.1 . .
C7 C8 H8A 110.1 . .
N1 C8 H8B 110.1 . .
C7 C8 H8B 110.1 . .
H8A C8 H8B 108.4 . .
C11 C9 C10 107.7(5) . .
C11 C9 C12 109.0(4) . .
C10 C9 C12 108.3(4) . .
C11 C9 C4 109.3(4) . .
C10 C9 C4 112.7(4) . .
C12 C9 C4 109.8(4) . .
C9 C10 H10A 109.5 . .
C9 C10 H10B 109.5 . .
H10A C10 H10B 109.5 . .
C9 C10 H10C 109.5 . .
H10A C10 H10C 109.5 . .
H10B C10 H10C 109.5 . .
C9 C11 H11A 109.5 . .
C9 C11 H11B 109.5 . .
H11A C11 H11B 109.5 . .
C9 C11 H11C 109.5 . .
H11A C11 H11C 109.5 . .
H11B C11 H11C 109.5 . .
C9 C12 H12A 109.5 . .
C9 C12 H12B 109.5 . .
H12A C12 H12B 109.5 . .
C9 C12 H12C 109.5 . .
H12A C12 H12C 109.5 . .
H12B C12 H12C 109.5 . .
C16 C13 C15 106.1(4) . .
C16 C13 C6 112.6(4) . .
C15 C13 C6 111.8(4) . .
C16 C13 C14 105.3(4) . .
C15 C13 C14 110.4(4) . .
C6 C13 C14 110.3(4) . .
C13 C14 H14A 109.5 . .
C13 C14 H14B 109.5 . .
H14A C14 H14B 109.5 . .
C13 C14 H14C 109.5 . .
H14A C14 H14C 109.5 . .
H14B C14 H14C 109.5 . .
C13 C15 H15A 109.5 . .
C13 C15 H15B 109.5 . .
H15A C15 H15B 109.5 . .
C13 C15 H15C 109.5 . .
H15A C15 H15C 109.5 . .
H15B C15 H15C 109.5 . .
C13 C16 H16A 109.5 . .
C13 C16 H16B 109.5 . .
H16A C16 H16B 109.5 . .
C13 C16 H16C 109.5 . .
H16A C16 H16C 109.5 . .
H16B C16 H16C 109.5 . .

loop_
_geom_bond_atom_site_label_1
_geom_bond_atom_site_label_2
_geom_bond_distance
_geom_bond_site_symmetry_2
Cu1 O2 1.891(3) 15
Cu1 O1 1.951(3) 15
Cu1 O1 1.959(3) .
Cu1 N1 2.019(3) .
Cu1 S1 2.6127(12) .
S1 C1 1.782(4) .
S1 C7 1.816(5) .
O1 C2 1.361(4) .
O1 Cu1 1.951(3) 12_666
O2 C3 1.336(5) .
O2 Cu1 1.891(3) 12_666
N1 C8 1.461(6) .
N1 H1A 0.9200 .
N1 H2A 0.9200 .
C1 C2 1.405(5) .
C1 C6 1.422(5) .
C2 C3 1.406(5) .
C3 C4 1.397(5) .
C4 C5 1.392(6) .
C4 C9 1.545(5) .
C5 C6 1.392(6) .
C5 H5 0.9500 .
C6 C13 1.531(6) .
C7 C8 1.541(7) .
C7 H7A 0.9900 .
C7 H7B 0.9900 .
C8 H8A 0.9900 .
C8 H8B 0.9900 .
C9 C11 1.527(7) .
C9 C10 1.532(6) .
C9 C12 1.540(7) .
C10 H10A 0.9800 .
C10 H10B 0.9800 .
C10 H10C 0.9800 .
C11 H11A 0.9800 .
C11 H11B 0.9800 .
C11 H11C 0.9800 .
C12 H12A 0.9800 .
C12 H12B 0.9800 .
C12 H12C 0.9800 .
C13 C16 1.511(6) .
C13 C15 1.514(7) .
C13 C14 1.546(6) .
C14 H14A 0.9800 .
C14 H14B 0.9800 .
C14 H14C 0.9800 .
C15 H15A 0.9800 .
C15 H15B 0.9800 .
C15 H15C 0.9800 .
C16 H16A 0.9800 .
C16 H16B 0.9800 .
C16 H16C 0.9800 .

loop_
_geom_torsion_atom_site_label_1
_geom_torsion_atom_site_label_2
_geom_torsion_atom_site_label_3
_geom_torsion_atom_site_label_4
_geom_torsion
_geom_torsion_site_symmetry_1
_geom_torsion_site_symmetry_4
O2 Cu1 S1 C1 -158.90(15) 15 .
O1 Cu1 S1 C1 -69.69(15) 15 .
O1 Cu1 S1 C1 19.75(15) . .
N1 Cu1 S1 C1 112.73(17) . .
O2 Cu1 S1 C7 98.45(16) 15 .
O1 Cu1 S1 C7 -172.34(16) 15 .
O1 Cu1 S1 C7 -82.91(16) . .
N1 Cu1 S1 C7 10.07(18) . .
O2 Cu1 O1 C2 121(3) 15 .
O1 Cu1 O1 C2 80.9(3) 15 .
N1 Cu1 O1 C2 -112.7(3) . .
S1 Cu1 O1 C2 -27.0(3) . .
O2 Cu1 O1 Cu1 -31(3) 15 12_666
O1 Cu1 O1 Cu1 -71.05(9) 15 12_666
N1 Cu1 O1 Cu1 95.40(19) . 12_666
S1 Cu1 O1 Cu1 -178.94(17) . 12_666
O2 Cu1 N1 C8 -80.9(3) 15 .
O1 Cu1 N1 C8 -148.6(5) 15 .
O1 Cu1 N1 C8 101.2(3) . .
S1 Cu1 N1 C8 22.1(3) . .
C7 S1 C1 C2 73.7(3) . .
Cu1 S1 C1 C2 -14.5(3) . .
C7 S1 C1 C6 -110.3(4) . .
Cu1 S1 C1 C6 161.6(3) . .
Cu1 O1 C2 C1 -177.7(3) 12_666 .
Cu1 O1 C2 C1 26.9(5) . .
Cu1 O1 C2 C3 2.9(4) 12_666 .
Cu1 O1 C2 C3 -152.5(3) . .
C6 C1 C2 O1 -178.4(4) . .
S1 C1 C2 O1 -2.1(5) . .
C6 C1 C2 C3 0.9(6) . .
S1 C1 C2 C3 177.2(3) . .
Cu1 O2 C3 C4 175.3(3) 12_666 .
Cu1 O2 C3 C2 -8.3(4) 12_666 .
O1 C2 C3 O2 3.6(5) . .
C1 C2 C3 O2 -175.8(4) . .
O1 C2 C3 C4 -179.9(3) . .
C1 C2 C3 C4 0.7(6) . .
O2 C3 C4 C5 174.9(4) . .
C2 C3 C4 C5 -1.4(6) . .
O2 C3 C4 C9 -3.9(6) . .
C2 C3 C4 C9 179.8(4) . .
C3 C4 C5 C6 0.6(7) . .
C9 C4 C5 C6 179.3(4) . .
C4 C5 C6 C1 1.0(7) . .
C4 C5 C6 C13 -178.7(4) . .
C2 C1 C6 C5 -1.7(6) . .
S1 C1 C6 C5 -177.6(3) . .
C2 C1 C6 C13 177.9(4) . .
S1 C1 C6 C13 2.0(6) . .
C1 S1 C7 C8 -133.5(4) . .
Cu1 S1 C7 C8 -40.8(3) . .
Cu1 N1 C8 C7 -55.2(5) . .
S1 C7 C8 N1 68.8(5) . .
C5 C4 C9 C11 122.0(5) . .
C3 C4 C9 C11 -59.3(5) . .
C5 C4 C9 C10 2.3(7) . .
C3 C4 C9 C10 -179.0(5) . .
C5 C4 C9 C12 -118.5(5) . .
C3 C4 C9 C12 60.2(5) . .
C5 C6 C13 C16 -1.9(6) . .
C1 C6 C13 C16 178.5(4) . .
C5 C6 C13 C15 117.5(5) . .
C1 C6 C13 C15 -62.2(5) . .
C5 C6 C13 C14 -119.3(4) . .
C1 C6 C13 C14 61.1(6) . .
